data_7048803
loop_
_publ_author_name
'Cain, Amy N.'
'Carder Freeman, TaRynn N'
'Roewe, Kimberly D.'
'Cockriel, David L.'
'Hasley, Travis R.'
'Maples, Randall D.'
'Allbritton, Elisabeth M. A.'
'D'Huys, Thomas'
'van Loy, Tom'
'Burke, Benjamin P.'
'Prior, Timothy J.'
'Schols, Dominique'
'Archibald, Stephen J.'
'Hubin, Timothy J.'

_publ_section_title
;
 Acetate as a model for aspartate-based CXCR4 chemokine receptor binding
 of cobalt and nickel complexes of cross-bridged tetraazamacrocycles.
;
_journal_issue 8
_journal_name_full 'Dalton transactions (Cambridge, England : 2003)'
_journal_page_first 2785
_journal_page_last 2801
_journal_paper_doi 10.1039/c8dt04728f
_journal_volume 48
_journal_year 2019
_chemical_formula_moiety
;
     C16 H35 Co N4 O3, F6 P 
;
_chemical_formula_sum 'C16 H35 Co F6 N4 O3 P'
_chemical_formula_weight 535.38
_space_group_crystal_system trigonal
_space_group_IT_number 161
_space_group_name_Hall 'R 3 -2"c'
_space_group_name_H-M_alt 'R 3 c :H'
_symmetry_space_group_name_Hall 'R 3 -2"c'
_symmetry_space_group_name_H-M 'R 3 c :H'
_atom_sites_solution_hydrogens mixed
_audit_creation_method SHELXL-2017/1
_audit_update_record
;
2017-08-08 deposited with the CCDC.
2019-01-29 downloaded from the CCDC.
;
_cell_angle_alpha 90
_cell_angle_beta 90
_cell_angle_gamma 120
_cell_formula_units_Z 18
_cell_length_a 25.992(3)
_cell_length_b 25.992(3)
_cell_length_c 17.3325(15)
_cell_measurement_reflns_used 6562
_cell_measurement_temperature 150(2)
_cell_measurement_theta_max 28.55
_cell_measurement_theta_min 2.50
_cell_volume 10140.8(19)
_computing_cell_refinement 'Stoe X-AREA'
_computing_data_collection 'Stoe X-AREA'
_computing_data_reduction
;
Scaled and merged with Sortav
 R.H. Blessing, (1987) Cryst. Rev. 1, 3-58
 R.H. Blessing, (1989) J. Appl. Cryst. 22, 396-397
;
_computing_structure_refinement 'SHELXL-2017/1 (Sheldrick, 2017)'
_computing_structure_solution 'SHELXS-97 (Sheldrick, 2008)'
_diffrn_ambient_temperature 150(2)
_diffrn_detector_area_resol_mean 6.67
_diffrn_measured_fraction_theta_full 1.000
_diffrn_measured_fraction_theta_max 1.000
_diffrn_measurement_device_type 'Stoe IPDS2'
_diffrn_measurement_method \w-scans
_diffrn_radiation_type MoK\a
_diffrn_radiation_wavelength 0.71073
_diffrn_reflns_av_R_equivalents 0.0986
_diffrn_reflns_av_unetI/netI 0.1588
_diffrn_reflns_Laue_measured_fraction_full 1.000
_diffrn_reflns_Laue_measured_fraction_max 1.000
_diffrn_reflns_limit_h_max 33
_diffrn_reflns_limit_h_min -25
_diffrn_reflns_limit_k_max 33
_diffrn_reflns_limit_k_min -33
_diffrn_reflns_limit_l_max 22
_diffrn_reflns_limit_l_min -19
_diffrn_reflns_number 19293
_diffrn_reflns_point_group_measured_fraction_full 0.961
_diffrn_reflns_point_group_measured_fraction_max 0.956
_diffrn_reflns_theta_full 25.242
_diffrn_reflns_theta_max 27.098
_diffrn_reflns_theta_min 2.518
_diffrn_source 'Fine-focus sealed tube'
_exptl_absorpt_coefficient_mu 0.907
_exptl_absorpt_correction_T_max 0.902
_exptl_absorpt_correction_T_min 0.856
_exptl_absorpt_correction_type multi-scan
_exptl_absorpt_process_details
;
R.H. Blessing, Acta Cryst. (1995), A51, 33-38
;
_exptl_crystal_colour purple
_exptl_crystal_density_diffrn 1.578
_exptl_crystal_description block
_exptl_crystal_F_000 5022
_exptl_crystal_recrystallization_method 'Re-crystallisation from solvent'
_exptl_crystal_size_max 0.240
_exptl_crystal_size_mid 0.200
_exptl_crystal_size_min 0.140
_refine_diff_density_max 0.561
_refine_diff_density_min -0.218
_refine_diff_density_rms 0.059
_refine_ls_abs_structure_details
;
 Flack x determined using 885 quotients [(I+)-(I-)]/[(I+)+(I-)]
 (Parsons, Flack and Wagner, Acta Cryst. B69 (2013) 249-259).
;
_refine_ls_abs_structure_Flack 0.028(14)
_refine_ls_extinction_method none
_refine_ls_goodness_of_fit_ref 0.678
_refine_ls_hydrogen_treatment mixed
_refine_ls_matrix_type full
_refine_ls_number_parameters 287
_refine_ls_number_reflns 4764
_refine_ls_number_restraints 6
_refine_ls_restrained_S_all 0.678
_refine_ls_R_factor_all 0.0779
_refine_ls_R_factor_gt 0.0370
_refine_ls_shift/su_max 0.001
_refine_ls_shift/su_mean 0.000
_refine_ls_structure_factor_coef Fsqd
_refine_ls_weighting_details 'w=1/[\s^2^(Fo^2^)+(0.0143P)^2^] where P=(Fo^2^+2Fc^2^)/3'
_refine_ls_weighting_scheme calc
_refine_ls_wR_factor_gt 0.0563
_refine_ls_wR_factor_ref 0.0624
_reflns_Friedel_coverage 0.906
_reflns_Friedel_fraction_full 0.922
_reflns_Friedel_fraction_max 0.912
_reflns_number_gt 2656
_reflns_number_total 4764
_reflns_threshold_expression 'I > 2\s(I)'
_cod_data_source_file c8dt04728f2.cif
_cod_data_source_block Co5OAc_PF6
_cod_depositor_comments 'Adding full bibliography for 7048799--7048808.cif.'
_cod_original_cell_volume 10141(2)
_cod_database_code 7048803
_shelx_shelxl_version_number 2017/1
_shelx_space_group_comment
;
The symmetry employed for this shelxl refinement is uniquely defined
by the following loop, which should always be used as a source of
symmetry information in preference to the above space-group names.
They are only intended as comments.
;
_shelx_estimated_absorpt_t_min 0.812
_shelx_estimated_absorpt_t_max 0.884

loop_
_space_group_symop_operation_xyz
'x, y, z'
'-y, x-y, z'
'-y, -x, z+1/2'
'-x+y, -x, z'
'x, x-y, z+1/2'
'-x+y, y, z+1/2'
'x+2/3, y+1/3, z+1/3'
'-y+2/3, x-y+1/3, z+1/3'
'-y+2/3, -x+1/3, z+5/6'
'-x+y+2/3, -x+1/3, z+1/3'
'x+2/3, x-y+1/3, z+5/6'
'-x+y+2/3, y+1/3, z+5/6'
'x+1/3, y+2/3, z+2/3'
'-y+1/3, x-y+2/3, z+2/3'
'-y+1/3, -x+2/3, z+7/6'
'-x+y+1/3, -x+2/3, z+2/3'
'x+1/3, x-y+2/3, z+7/6'
'-x+y+1/3, y+2/3, z+7/6'

loop_
_atom_site_label
_atom_site_type_symbol
_atom_site_fract_x
_atom_site_fract_y
_atom_site_fract_z
_atom_site_U_iso_or_equiv
_atom_site_adp_type
_atom_site_occupancy
_atom_site_site_symmetry_order
_atom_site_calc_flag
_atom_site_refinement_flags_posn
_atom_site_refinement_flags_adp
C1 C 0.8613(3) 0.1755(3) 0.8863(4) 0.0341(18) Uani 1 1 d . .
H1A H 0.832775 0.133274 0.897643 0.041 Uiso 1 1 calc R U
H1B H 0.838663 0.192941 0.863186 0.041 Uiso 1 1 calc R U
C2 C 0.8877(3) 0.2068(3) 0.9610(5) 0.041(2) Uani 1 1 d . .
H2A H 0.855397 0.206044 0.992136 0.049 Uiso 1 1 calc R U
H2B H 0.916281 0.248955 0.949110 0.049 Uiso 1 1 calc R U
C3 C 0.9192(3) 0.1833(3) 1.0106(4) 0.044(2) Uani 1 1 d . .
H3A H 0.931875 0.206801 1.058861 0.053 Uiso 1 1 calc R U
H3B H 0.890216 0.141803 1.024875 0.053 Uiso 1 1 calc R U
C4 C 1.0203(3) 0.2462(3) 0.9589(4) 0.040(2) Uani 1 1 d . .
H4A H 1.002769 0.270404 0.941882 0.048 Uiso 1 1 calc R U
H4B H 1.043714 0.264377 1.006300 0.048 Uiso 1 1 calc R U
C5 C 1.0599(3) 0.2455(3) 0.8977(4) 0.0359(18) Uani 1 1 d . .
H5A H 1.080414 0.224753 0.917223 0.043 Uiso 1 1 calc R U
H5B H 1.090493 0.286919 0.885408 0.043 Uiso 1 1 calc R U
C6 C 1.0678(3) 0.2053(3) 0.7771(4) 0.0354(18) Uani 1 1 d . .
H6A H 1.082455 0.183228 0.807934 0.042 Uiso 1 1 calc R U
H6B H 1.102534 0.244323 0.763911 0.042 Uiso 1 1 calc R U
C7 C 1.0414(3) 0.1716(3) 0.7031(4) 0.045(2) Uani 1 1 d . .
H7A H 1.073722 0.171262 0.673142 0.054 Uiso 1 1 calc R U
H7B H 1.026846 0.193818 0.672474 0.054 Uiso 1 1 calc R U
C8 C 0.9911(3) 0.1079(3) 0.7107(5) 0.046(2) Uani 1 1 d . .
H8A H 0.979746 0.090711 0.658340 0.056 Uiso 1 1 calc R U
H8B H 1.006232 0.085052 0.738857 0.056 Uiso 1 1 calc R U
C9 C 0.9080(3) 0.1286(3) 0.7082(4) 0.0393(18) Uani 1 1 d . .
H9A H 0.883199 0.102562 0.665636 0.047 Uiso 1 1 calc R U
H9B H 0.939287 0.166292 0.685514 0.047 Uiso 1 1 calc R U
C10 C 0.8700(3) 0.1409(3) 0.7625(4) 0.0362(18) Uani 1 1 d . .
H10A H 0.852320 0.161198 0.733927 0.043 Uiso 1 1 calc R U
H10B H 0.837194 0.102720 0.782044 0.043 Uiso 1 1 calc R U
C11 C 1.0077(3) 0.2524(3) 0.7845(4) 0.0323(17) Uani 1 1 d . .
H11A H 1.009731 0.246443 0.728372 0.039 Uiso 1 1 calc R U
H11B H 1.036019 0.294672 0.795841 0.039 Uiso 1 1 calc R U
C12 C 0.9453(3) 0.2398(3) 0.8038(4) 0.0325(17) Uani 1 1 d . .
H12A H 0.947873 0.266946 0.845510 0.039 Uiso 1 1 calc R U
H12B H 0.928373 0.248556 0.757795 0.039 Uiso 1 1 calc R U
C13 C 0.9946(3) 0.1576(3) 1.0340(4) 0.043(2) Uani 1 1 d . .
H13A H 1.029526 0.157483 1.013054 0.065 Uiso 1 1 calc R U
H13B H 1.005547 0.181198 1.081526 0.065 Uiso 1 1 calc R U
H13C H 0.963525 0.116768 1.045369 0.065 Uiso 1 1 calc R U
C14 C 0.8949(3) 0.0345(3) 0.7547(4) 0.046(2) Uani 1 1 d . .
H14A H 0.913616 0.015553 0.783002 0.069 Uiso 1 1 calc R U
H14B H 0.858356 0.026646 0.781317 0.069 Uiso 1 1 calc R U
H14C H 0.885219 0.018349 0.702284 0.069 Uiso 1 1 calc R U
C15 C 0.8647(3) 0.0188(3) 0.9464(4) 0.0352(18) Uani 1 1 d . .
C16 C 0.8039(3) -0.0172(3) 0.9808(5) 0.046(2) Uani 1 1 d . .
H16A H 0.781699 0.003729 0.973857 0.069 Uiso 1 1 calc R U
H16B H 0.782892 -0.055941 0.955024 0.069 Uiso 1 1 calc R U
H16C H 0.807517 -0.023059 1.035961 0.069 Uiso 1 1 calc R U
O1 O 0.87793(18) 0.06794(17) 0.9152(3) 0.0331(12) Uani 1 1 d . .
O2 O 0.9000(2) -0.0013(2) 0.9498(3) 0.0487(14) Uani 1 1 d . .
P1 P 0.71785(7) 0.08439(7) 1.06409(12) 0.0308(4) Uani 1 1 d . .
F1 F 0.7223(2) 0.05470(19) 0.9868(3) 0.0698(14) Uani 1 1 d . .
F2 F 0.64915(16) 0.05694(18) 1.0484(3) 0.0684(15) Uani 1 1 d . .
F3 F 0.70547(18) 0.02710(16) 1.1109(3) 0.0611(14) Uani 1 1 d . .
F4 F 0.78611(17) 0.11195(19) 1.0800(3) 0.0686(15) Uani 1 1 d . .
F5 F 0.73116(18) 0.14245(16) 1.0162(3) 0.0604(13) Uani 1 1 d . .
F6 F 0.7132(2) 0.1145(2) 1.1401(3) 0.0733(15) Uani 1 1 d . .
N1 N 0.9044(2) 0.1780(2) 0.8282(3) 0.0242(13) Uani 1 1 d . .
N3 N 1.0271(2) 0.2157(2) 0.8259(3) 0.0270(13) Uani 1 1 d . .
N2 N 0.9718(2) 0.1842(2) 0.9760(3) 0.0339(14) Uani 1 1 d . .
N4 N 0.9359(2) 0.0989(2) 0.7511(3) 0.0328(14) Uani 1 1 d . .
Co1 Co 0.95258(3) 0.13667(3) 0.86757(5) 0.02192(18) Uani 1 1 d D .
O1W O 0.99652(19) 0.0884(2) 0.8891(3) 0.0362(12) Uani 1 1 d D .
H1C H 0.964(2) 0.0564(18) 0.913(4) 0.054 Uiso 1 1 d D U
H1D H 1.0292(18) 0.100(3) 0.918(4) 0.054 Uiso 1 1 d D U

loop_
_atom_site_aniso_label
_atom_site_aniso_U_11
_atom_site_aniso_U_22
_atom_site_aniso_U_33
_atom_site_aniso_U_23
_atom_site_aniso_U_13
_atom_site_aniso_U_12
C1 0.021(3) 0.026(3) 0.057(6) 0.003(4) 0.010(4) 0.013(3)
C2 0.043(4) 0.030(4) 0.052(6) 0.010(4) 0.024(4) 0.021(3)
C3 0.054(5) 0.035(4) 0.034(5) 0.004(4) 0.023(4) 0.017(4)
C4 0.036(4) 0.030(4) 0.039(5) -0.004(4) -0.011(4) 0.004(3)
C5 0.021(4) 0.029(4) 0.046(5) -0.003(4) -0.005(3) 0.004(3)
C6 0.023(3) 0.042(4) 0.045(5) 0.014(4) 0.012(3) 0.019(3)
C7 0.040(4) 0.053(5) 0.049(5) 0.008(4) 0.011(4) 0.029(4)
C8 0.053(5) 0.059(5) 0.037(5) -0.009(4) -0.006(4) 0.035(4)
C9 0.040(4) 0.047(4) 0.030(5) -0.007(4) -0.011(4) 0.021(4)
C10 0.028(4) 0.037(4) 0.049(5) -0.004(4) -0.013(4) 0.020(3)
C11 0.029(4) 0.026(3) 0.039(4) 0.005(3) 0.008(3) 0.012(3)
C12 0.032(4) 0.030(4) 0.041(5) 0.005(3) 0.002(3) 0.020(3)
C13 0.058(5) 0.043(4) 0.024(5) 0.003(4) -0.001(4) 0.021(4)
C14 0.051(5) 0.031(4) 0.048(5) -0.014(4) -0.009(4) 0.014(4)
C15 0.033(4) 0.033(4) 0.037(5) -0.004(3) 0.002(4) 0.016(3)
C16 0.044(4) 0.034(4) 0.056(6) 0.002(4) 0.013(4) 0.016(4)
O1 0.031(3) 0.021(2) 0.046(3) 0.005(2) 0.007(2) 0.013(2)
O2 0.043(3) 0.036(3) 0.077(4) -0.001(3) 0.005(3) 0.028(2)
P1 0.0288(9) 0.0210(9) 0.0397(13) -0.0018(9) -0.0021(9) 0.0104(8)
F1 0.113(4) 0.072(3) 0.050(3) -0.007(3) 0.009(3) 0.065(3)
F2 0.027(2) 0.065(3) 0.099(4) -0.004(3) -0.010(2) 0.012(2)
F3 0.071(3) 0.027(2) 0.067(4) 0.014(2) -0.002(3) 0.011(2)
F4 0.031(2) 0.060(3) 0.097(4) 0.033(3) -0.010(3) 0.010(2)
F5 0.071(3) 0.031(2) 0.071(4) 0.005(2) -0.030(3) 0.020(2)
F6 0.099(4) 0.074(3) 0.051(3) -0.016(3) 0.006(3) 0.046(3)
N1 0.017(3) 0.022(3) 0.031(4) -0.002(3) -0.001(2) 0.008(2)
N3 0.017(3) 0.023(3) 0.037(4) 0.003(3) 0.002(3) 0.007(2)
N2 0.039(3) 0.029(3) 0.029(4) 0.000(3) 0.007(3) 0.014(3)
N4 0.034(3) 0.031(3) 0.037(4) -0.005(3) -0.004(3) 0.019(3)
Co1 0.0175(4) 0.0208(4) 0.0263(5) -0.0010(4) -0.0022(4) 0.0087(4)
O1W 0.028(3) 0.040(3) 0.042(3) 0.003(2) -0.004(2) 0.018(2)

loop_
_atom_type_symbol
_atom_type_description
_atom_type_scat_dispersion_real
_atom_type_scat_dispersion_imag
_atom_type_scat_source
Co Co 0.3494 0.9721 'International Tables Vol C Tables 4.2.6.8 and 6.1.1.4'
C C 0.0033 0.0016 'International Tables Vol C Tables 4.2.6.8 and 6.1.1.4'
H H 0.0000 0.0000 'International Tables Vol C Tables 4.2.6.8 and 6.1.1.4'
O O 0.0106 0.0060 'International Tables Vol C Tables 4.2.6.8 and 6.1.1.4'
P P 0.1023 0.0942 'International Tables Vol C Tables 4.2.6.8 and 6.1.1.4'
F F 0.0171 0.0103 'International Tables Vol C Tables 4.2.6.8 and 6.1.1.4'
N N 0.0061 0.0033 'International Tables Vol C Tables 4.2.6.8 and 6.1.1.4'

loop_
_geom_angle_atom_site_label_1
_geom_angle_atom_site_label_2
_geom_angle_atom_site_label_3
_geom_angle
N1 C1 C2 115.6(5)
N1 C1 H1A 108.4
C2 C1 H1A 108.4
N1 C1 H1B 108.4
C2 C1 H1B 108.4
H1A C1 H1B 107.4
C1 C2 C3 117.7(5)
C1 C2 H2A 107.9
C3 C2 H2A 107.9
C1 C2 H2B 107.9
C3 C2 H2B 107.9
H2A C2 H2B 107.2
N2 C3 C2 116.5(6)
N2 C3 H3A 108.2
C2 C3 H3A 108.2
N2 C3 H3B 108.2
C2 C3 H3B 108.2
H3A C3 H3B 107.3
C5 C4 N2 110.2(5)
C5 C4 H4A 109.6
N2 C4 H4A 109.6
C5 C4 H4B 109.6
N2 C4 H4B 109.6
H4A C4 H4B 108.1
C4 C5 N3 112.6(5)
C4 C5 H5A 109.1
N3 C5 H5A 109.1
C4 C5 H5B 109.1
N3 C5 H5B 109.1
H5A C5 H5B 107.8
N3 C6 C7 115.7(5)
N3 C6 H6A 108.4
C7 C6 H6A 108.4
N3 C6 H6B 108.4
C7 C6 H6B 108.4
H6A C6 H6B 107.4
C6 C7 C8 116.9(6)
C6 C7 H7A 108.1
C8 C7 H7A 108.1
C6 C7 H7B 108.1
C8 C7 H7B 108.1
H7A C7 H7B 107.3
N4 C8 C7 116.5(6)
N4 C8 H8A 108.2
C7 C8 H8A 108.2
N4 C8 H8B 108.2
C7 C8 H8B 108.2
H8A C8 H8B 107.3
N4 C9 C10 109.6(6)
N4 C9 H9A 109.7
C10 C9 H9A 109.7
N4 C9 H9B 109.7
C10 C9 H9B 109.7
H9A C9 H9B 108.2
N1 C10 C9 112.0(5)
N1 C10 H10A 109.2
C9 C10 H10A 109.2
N1 C10 H10B 109.2
C9 C10 H10B 109.2
H10A C10 H10B 107.9
N3 C11 C12 115.3(5)
N3 C11 H11A 108.5
C12 C11 H11A 108.5
N3 C11 H11B 108.5
C12 C11 H11B 108.5
H11A C11 H11B 107.5
N1 C12 C11 114.0(5)
N1 C12 H12A 108.8
C11 C12 H12A 108.8
N1 C12 H12B 108.8
C11 C12 H12B 108.8
H12A C12 H12B 107.6
N2 C13 H13A 109.5
N2 C13 H13B 109.5
H13A C13 H13B 109.5
N2 C13 H13C 109.5
H13A C13 H13C 109.5
H13B C13 H13C 109.5
N4 C14 H14A 109.5
N4 C14 H14B 109.5
H14A C14 H14B 109.5
N4 C14 H14C 109.5
H14A C14 H14C 109.5
H14B C14 H14C 109.5
O2 C15 O1 123.3(6)
O2 C15 C16 118.5(6)
O1 C15 C16 118.1(6)
C15 C16 H16A 109.5
C15 C16 H16B 109.5
H16A C16 H16B 109.5
C15 C16 H16C 109.5
H16A C16 H16C 109.5
H16B C16 H16C 109.5
C15 O1 Co1 135.7(4)
F6 P1 F4 88.6(3)
F6 P1 F1 179.1(3)
F4 P1 F1 91.7(3)
F6 P1 F2 91.0(3)
F4 P1 F2 179.6(3)
F1 P1 F2 88.6(3)
F6 P1 F3 90.5(3)
F4 P1 F3 89.5(2)
F1 P1 F3 90.3(2)
F2 P1 F3 90.6(2)
F6 P1 F5 90.0(3)
F4 P1 F5 89.9(2)
F1 P1 F5 89.2(3)
F2 P1 F5 89.9(2)
F3 P1 F5 179.2(3)
C10 N1 C12 111.2(5)
C10 N1 C1 107.4(5)
C12 N1 C1 111.1(5)
C10 N1 Co1 103.6(4)
C12 N1 Co1 110.9(3)
C1 N1 Co1 112.5(4)
C11 N3 C6 110.3(5)
C11 N3 C5 111.3(5)
C6 N3 C5 107.3(5)
C11 N3 Co1 110.5(4)
C6 N3 Co1 114.0(4)
C5 N3 Co1 103.2(4)
C3 N2 C4 111.8(5)
C3 N2 C13 107.2(5)
C4 N2 C13 108.4(5)
C3 N2 Co1 113.2(4)
C4 N2 Co1 105.8(4)
C13 N2 Co1 110.5(4)
C14 N4 C9 110.2(5)
C14 N4 C8 106.8(5)
C9 N4 C8 111.0(6)
C14 N4 Co1 109.8(4)
C9 N4 Co1 105.5(4)
C8 N4 Co1 113.6(4)
O1 Co1 O1W 88.18(18)
O1 Co1 N3 172.38(19)
O1W Co1 N3 97.61(18)
O1 Co1 N1 91.71(18)
O1W Co1 N1 170.6(2)
N3 Co1 N1 83.39(19)
O1 Co1 N2 89.77(19)
O1W Co1 N2 98.4(2)
N3 Co1 N2 84.5(2)
N1 Co1 N2 90.9(2)
O1 Co1 N4 95.27(18)
O1W Co1 N4 86.60(19)
N3 Co1 N4 90.0(2)
N1 Co1 N4 84.1(2)
N2 Co1 N4 173.0(2)
Co1 O1W H1C 95(2)
Co1 O1W H1D 126(4)
H1C O1W H1D 110(4)

loop_
_geom_bond_atom_site_label_1
_geom_bond_atom_site_label_2
_geom_bond_distance
C1 N1 1.482(8)
C1 C2 1.501(10)
C1 H1A 0.9900
C1 H1B 0.9900
C2 C3 1.511(10)
C2 H2A 0.9900
C2 H2B 0.9900
C3 N2 1.482(8)
C3 H3A 0.9900
C3 H3B 0.9900
C4 C5 1.484(9)
C4 N2 1.496(8)
C4 H4A 0.9900
C4 H4B 0.9900
C5 N3 1.487(8)
C5 H5A 0.9900
C5 H5B 0.9900
C6 N3 1.481(8)
C6 C7 1.511(9)
C6 H6A 0.9900
C6 H6B 0.9900
C7 C8 1.517(9)
C7 H7A 0.9900
C7 H7B 0.9900
C8 N4 1.505(9)
C8 H8A 0.9900
C8 H8B 0.9900
C9 N4 1.495(8)
C9 C10 1.509(9)
C9 H9A 0.9900
C9 H9B 0.9900
C10 N1 1.472(8)
C10 H10A 0.9900
C10 H10B 0.9900
C11 N3 1.470(7)
C11 C12 1.523(8)
C11 H11A 0.9900
C11 H11B 0.9900
C12 N1 1.476(7)
C12 H12A 0.9900
C12 H12B 0.9900
C13 N2 1.499(8)
C13 H13A 0.9800
C13 H13B 0.9800
C13 H13C 0.9800
C14 N4 1.470(7)
C14 H14A 0.9800
C14 H14B 0.9800
C14 H14C 0.9800
C15 O2 1.264(7)
C15 O1 1.266(7)
C15 C16 1.499(9)
C16 H16A 0.9800
C16 H16B 0.9800
C16 H16C 0.9800
O1 Co1 2.042(4)
P1 F6 1.568(5)
P1 F4 1.570(4)
P1 F1 1.578(5)
P1 F2 1.581(4)
P1 F3 1.581(4)
P1 F5 1.602(4)
N1 Co1 2.128(5)
N3 Co1 2.124(5)
N2 Co1 2.167(6)
N4 Co1 2.190(6)
Co1 O1W 2.111(5)
O1W H1C 0.94(4)
O1W H1D 0.90(4)
